data_1518354
loop_
_publ_author_name
'Tominaka, S.'
'Hamoudi, H.'
'Suga, T.'
'Bennett, T. D.'
'Cairns, A. B.'
'Cheetham, A. K.'

_publ_section_title
;
 Topochemical conversion of a dense metal--organic framework from a
 crystalline insulator to an amorphous semiconductor
;
_journal_issue 2
_journal_name_full 'Chem. Sci.'
_journal_page_first 1465
_journal_paper_doi 10.1039/C4SC03295K
_journal_volume 6
_journal_year 2015
_chemical_formula_moiety '0.25(C12 H12 Cl4 Cu4 N12 S12)'
_chemical_formula_sum 'C3 H3 Cl Cu N3 S3'
_chemical_formula_weight 276.25
_chemical_name_systematic 'Cu(I)Cl trithiocyanurate'
_space_group_crystal_system cubic
_space_group_IT_number 205
_space_group_name_Hall '-P 2ac 2ab 3'
_space_group_name_H-M_alt 'P a -3'
_symmetry_space_group_name_Hall '-P 2ac 2ab 3'
_symmetry_space_group_name_H-M 'P a -3'
_atom_sites_solution_hydrogens geom
_atom_sites_solution_primary direct
_atom_sites_solution_secondary difmap
_audit_creation_date 2014-04-24
_audit_creation_method
;
Olex2 1.2
(compiled 2014.03.20 svn.r2914 for OlexSys, GUI svn.r4816)
;
_audit_update_record
;
2014-08-10 deposited with the CCDC.
2014-12-01 downloaded from the CCDC.
;
_cell_angle_alpha 90.00
_cell_angle_beta 90.00
_cell_angle_gamma 90.00
_cell_formula_units_Z 8
_cell_length_a 11.78842(18)
_cell_length_b 11.78842(18)
_cell_length_c 11.78842(18)
_cell_measurement_reflns_used 1966
_cell_measurement_temperature 400.00(14)
_cell_measurement_theta_max 67.5570
_cell_measurement_theta_min 6.4410
_cell_volume 1638.20(4)
_computing_cell_refinement
;
CrysAlisPro, Agilent Technologies,
Version 1.171.36.28 (release 01-02-2013 CrysAlis171 .NET)
(compiled Feb  1 2013,16:14:44)
;
_computing_data_collection
;
CrysAlisPro, Agilent Technologies,
Version 1.171.36.28 (release 01-02-2013 CrysAlis171 .NET)
(compiled Feb  1 2013,16:14:44)
;
_computing_data_reduction
;
CrysAlisPro, Agilent Technologies,
Version 1.171.36.28 (release 01-02-2013 CrysAlis171 .NET)
(compiled Feb  1 2013,16:14:44)
;
_computing_molecular_graphics 'Olex2 (Dolomanov et al., 2009)'
_computing_publication_material 'Olex2 (Dolomanov et al., 2009)'
_computing_structure_refinement 'ShelXL (Sheldrick, 2008)'
_computing_structure_solution 'ShelXS (Sheldrick, 2008)'
_diffrn_ambient_temperature 400.00(14)
_diffrn_detector_area_resol_mean 16.1183
_diffrn_measured_fraction_theta_full 0.996
_diffrn_measured_fraction_theta_max 0.996
_diffrn_measurement_device_type 'Xcalibur, Eos, Gemini ultra'
_diffrn_measurement_method '\w scans'
_diffrn_orient_matrix_UB_11 0.0029376000
_diffrn_orient_matrix_UB_12 0.0158719000
_diffrn_orient_matrix_UB_13 0.1297001000
_diffrn_orient_matrix_UB_21 -0.1032992000
_diffrn_orient_matrix_UB_22 0.0797348000
_diffrn_orient_matrix_UB_23 -0.0075014000
_diffrn_orient_matrix_UB_31 -0.0799628000
_diffrn_orient_matrix_UB_32 -0.1023085000
_diffrn_orient_matrix_UB_33 0.0143804000
_diffrn_radiation_monochromator mirror
_diffrn_radiation_type CuK\a
_diffrn_radiation_wavelength 1.54184
_diffrn_reflns_av_R_equivalents 0.0227
_diffrn_reflns_av_unetI/netI 0.0178
_diffrn_reflns_limit_h_max 11
_diffrn_reflns_limit_h_min -14
_diffrn_reflns_limit_k_max 10
_diffrn_reflns_limit_k_min -14
_diffrn_reflns_limit_l_max 14
_diffrn_reflns_limit_l_min -13
_diffrn_reflns_number 3148
_diffrn_reflns_theta_full 67.64
_diffrn_reflns_theta_max 67.64
_diffrn_reflns_theta_min 6.50
_diffrn_source 'Enhance Ultra (Cu) X-ray Source'
_exptl_absorpt_coefficient_mu 13.386
_exptl_absorpt_correction_T_max 0.340
_exptl_absorpt_correction_T_min 0.223
_exptl_absorpt_correction_type analytical
_exptl_absorpt_process_details
;
CrysAlisPro, Agilent Technologies,
Version 1.171.36.28 (release 01-02-2013 CrysAlis171 .NET)
(compiled Feb  1 2013,16:14:44)
Analytical numeric absorption correction using a multifaceted crystal
            model based on expressions derived by R.C. Clark & J.S. Reid.
(Clark, R. C. & Reid, J. S. (1995). Acta Cryst. A51, 887-897)
;
_exptl_crystal_colour 'light red'
_exptl_crystal_colour_modifier light
_exptl_crystal_colour_primary red
_exptl_crystal_density_diffrn 2.240
_exptl_crystal_density_method 'not measured'
_exptl_crystal_description octahedral
_exptl_crystal_F_000 1088
_exptl_crystal_recrystallization_method 'Solvothermal reaction of CuCl and trithiocyanuric acid in acetonitrile'
_exptl_crystal_size_max 0.2158
_exptl_crystal_size_mid 0.1682
_exptl_crystal_size_min 0.1282
_refine_diff_density_max 0.581
_refine_diff_density_min -0.774
_refine_diff_density_rms 0.213
_refine_ls_extinction_method none
_refine_ls_goodness_of_fit_ref 1.097
_refine_ls_hydrogen_treatment constr
_refine_ls_matrix_type full
_refine_ls_number_parameters 34
_refine_ls_number_reflns 497
_refine_ls_number_restraints 0
_refine_ls_restrained_S_all 1.097
_refine_ls_R_factor_all 0.0746
_refine_ls_R_factor_gt 0.0739
_refine_ls_shift/su_max 0.000
_refine_ls_shift/su_mean 0.000
_refine_ls_structure_factor_coef Fsqd
_refine_ls_weighting_details 'calc w=1/[\s^2^(Fo^2^)+(0.1532P)^2^+0.0533P] where P=(Fo^2^+2Fc^2^)/3'
_refine_ls_weighting_scheme calc
_refine_ls_wR_factor_gt 0.1765
_refine_ls_wR_factor_ref 0.1774
_reflns_number_gt 473
_reflns_number_total 497
_reflns_threshold_expression >2sigma(I)
_cod_data_source_file c4sc03295k1.cif
_cod_data_source_block st579-157-r34_400k_cu_r1_abs
_cod_depositor_comments 'Adding full bibliography for 1518352--1518354.cif.'
_cod_database_code 1518354
_chemical_oxdiff_formula 'Cu Cl S3 C3 N3 H3'
_reflns_odcompleteness_completeness 98.64
_reflns_odcompleteness_iscentric 1
_reflns_odcompleteness_theta 68.13
_olex2_refinement_description
;
1. Fixed Uiso
 At 1.2 times of:
  All N(H) groups
2.a Aromatic/amide H refined with riding coordinates:
 N1(H1)
;

loop_
_space_group_symop_id
_space_group_symop_operation_xyz
1 'x, y, z'
2 'z, x, y'
3 'y, z, x'
4 '-y+1/2, -z, x+1/2'
5 'z+1/2, -x+1/2, -y'
6 '-y, z+1/2, -x+1/2'
7 '-z+1/2, -x, y+1/2'
8 '-z, x+1/2, -y+1/2'
9 'y+1/2, -z+1/2, -x'
10 '-x+1/2, -y, z+1/2'
11 'x+1/2, -y+1/2, -z'
12 '-x, y+1/2, -z+1/2'
13 '-x, -y, -z'
14 '-z, -x, -y'
15 '-y, -z, -x'
16 'y-1/2, z, -x-1/2'
17 '-z-1/2, x-1/2, y'
18 'y, -z-1/2, x-1/2'
19 'z-1/2, x, -y-1/2'
20 'z, -x-1/2, y-1/2'
21 '-y-1/2, z-1/2, x'
22 'x-1/2, y, -z-1/2'
23 '-x-1/2, y-1/2, z'
24 'x, -y-1/2, z-1/2'

loop_
_atom_site_label
_atom_site_type_symbol
_atom_site_fract_x
_atom_site_fract_y
_atom_site_fract_z
_atom_site_U_iso_or_equiv
_atom_site_adp_type
_atom_site_occupancy
_atom_site_calc_flag
_atom_site_site_symmetry_order
_atom_site_refinement_flags_posn
_atom_site_refinement_flags_adp
_atom_site_refinement_flags_occupancy
C2 C 0.0333(3) -0.0355(3) 0.3211(3) 0.0442(8) Uani 1 d 1 . . .
N1 N 0.1283(2) 0.0086(3) 0.3693(3) 0.0484(8) Uani 1 d 1 . . .
H1 H 0.1585 0.0670 0.3376 0.058 Uiso 1 calc 1 R . .
S2 S -0.03350(8) 0.02215(8) 0.21151(7) 0.0499(6) Uani 1 d 1 . . .
Cl3 Cl 0.22508(8) 0.22508(8) 0.22508(8) 0.0557(6) Uani 1 d 3 S T P
Cu1 Cu 0.10977(6) 0.10977(6) 0.10977(6) 0.0545(6) Uani 1 d 3 S T P

loop_
_atom_site_aniso_label
_atom_site_aniso_U_11
_atom_site_aniso_U_22
_atom_site_aniso_U_33
_atom_site_aniso_U_23
_atom_site_aniso_U_13
_atom_site_aniso_U_12
C2 0.0417(16) 0.0472(18) 0.0437(17) 0.0012(12) 0.0009(12) 0.0001(13)
N1 0.0480(15) 0.0484(17) 0.0488(16) 0.0080(12) -0.0060(12) -0.0063(12)
S2 0.0465(7) 0.0574(7) 0.0456(7) 0.0090(3) -0.0043(3) -0.0017(3)
Cl3 0.0557(6) 0.0557(6) 0.0557(6) -0.0002(3) -0.0002(3) -0.0002(3)
Cu1 0.0545(6) 0.0545(6) 0.0545(6) 0.0044(2) 0.0044(2) 0.0044(2)

loop_
_atom_type_symbol
_atom_type_description
_atom_type_scat_dispersion_real
_atom_type_scat_dispersion_imag
_atom_type_scat_source
C C 0.0181 0.0091 'International Tables Vol C Tables 4.2.6.8 and 6.1.1.4'
H H 0.0000 0.0000 'International Tables Vol C Tables 4.2.6.8 and 6.1.1.4'
N N 0.0311 0.0180 'International Tables Vol C Tables 4.2.6.8 and 6.1.1.4'
S S 0.3331 0.5567 'International Tables Vol C Tables 4.2.6.8 and 6.1.1.4'
Cl Cl 0.3639 0.7018 'International Tables Vol C Tables 4.2.6.8 and 6.1.1.4'
Cu Cu -1.9646 0.5888 'International Tables Vol C Tables 4.2.6.8 and 6.1.1.4'

loop_
_exptl_crystal_face_index_h
_exptl_crystal_face_index_k
_exptl_crystal_face_index_l
_exptl_crystal_face_perp_dist
_exptl_oxdiff_crystal_face_indexfrac_h
_exptl_oxdiff_crystal_face_indexfrac_k
_exptl_oxdiff_crystal_face_indexfrac_l
_exptl_oxdiff_crystal_face_x
_exptl_oxdiff_crystal_face_y
_exptl_oxdiff_crystal_face_z
-4 -4 5 0.0640 -4.0000 -4.0000 5.0000 0.5733 0.0568 0.8010
-4 -5 -5 0.0711 -4.0000 -5.0000 -5.0000 -0.7396 0.0520 0.7595
-4 4 5 0.0541 -4.0000 4.0000 5.0000 0.7002 0.6946 -0.0175
4 4 -5 0.0800 4.0000 4.0000 -5.0000 -0.5733 -0.0568 -0.8010
4 5 5 0.0651 4.0000 5.0000 5.0000 0.7396 -0.0520 -0.7595
4 -4 -5 0.0741 4.0000 -4.0000 -5.0000 -0.7002 -0.6946 0.0175
5 -5 4 0.0666 5.0000 -5.0000 4.0000 0.4541 -0.9452 0.1692
-5 5 -4 0.0666 -5.0000 5.0000 -4.0000 -0.4541 0.9452 -0.1692

loop_
_geom_angle_atom_site_label_1
_geom_angle_atom_site_label_2
_geom_angle_atom_site_label_3
_geom_angle
_geom_angle_site_symmetry_1
_geom_angle_site_symmetry_3
N1 C2 N1 115.5(3) . 6_545
N1 C2 S2 120.4(2) 6_545 .
N1 C2 S2 124.0(3) . .
C2 N1 C2 124.5(3) . 7
C2 S2 Cu1 103.90(13) . .
S2 Cu1 S2 106.48(4) 2 3
S2 Cu1 S2 106.48(4) . 3
S2 Cu1 S2 106.48(4) . 2
S2 Cu1 Cl3 112.32(3) . .
S2 Cu1 Cl3 112.32(3) 3 .
S2 Cu1 Cl3 112.32(3) 2 .

loop_
_geom_bond_atom_site_label_1
_geom_bond_atom_site_label_2
_geom_bond_distance
_geom_bond_site_symmetry_2
C2 N1 1.360(5) .
C2 N1 1.363(5) 6_545
C2 S2 1.658(3) .
N1 C2 1.363(5) 7
S2 Cu1 2.3148(10) .
Cl3 Cu1 2.354(2) .
Cu1 S2 2.3148(10) 2
Cu1 S2 2.3148(10) 3
